data_2100177
loop_
_publ_author_name
'Nowell, Harriott'
'Price, Sarah L.'

_publ_section_title
;
 Validation of a search technique for crystal structure prediction
 of flexible molecules by application to piracetam
;
_journal_issue 5
_journal_name_full
;
 Acta Crystallographica, Section B: Structural Science
;
_journal_page_first 558
_journal_page_last 568
_journal_paper_doi 10.1107/s0108768105018549
_journal_volume 61
_journal_year 2005
_chemical_formula_sum 'C6 H10 N2 O2'
_space_group_IT_number 2
_symmetry_cell_setting triclinic
_symmetry_space_group_name_Hall '-P 1'
_symmetry_space_group_name_H-M 'P -1'
_cell_angle_alpha 83.6867
_cell_angle_beta 86.8885
_cell_angle_gamma 135.26
_cell_formula_units_Z 2
_cell_length_a 9.1059
_cell_length_b 6.4606
_cell_length_c 8.6843
_cell_volume 350.975
_cod_depositor_comments
;
 Marking structure as being theoretically determined.

 Antanas Vaitkus,
 2017-08-05

 Adding the _cell_formula_units_Z data item.

 Antanas Vaitkus,
 2017-08-05
;
_cod_struct_determination_method theoretical
_cod_database_code 2100177

loop_
_symmetry_equiv_pos_site_id
_symmetry_equiv_pos_as_xyz
1 x,y,z
2 -x,-y,-z

loop_
_atom_site_label
_atom_site_fract_x
_atom_site_fract_y
_atom_site_fract_z
_atom_site_type_symbol
C1 0.947752 0.821191 0.328976 C
C2 0.853041 0.909564 0.242508 C
C3 1.02374 1.25238 0.217648 C
C4 1.23028 1.33759 0.209265 C
C5 1.30312 1.05789 0.345043 C
C6 1.3938 1.05331 0.19337 C
N1 1.16123 1.0811 0.316047 N
N2 1.57585 1.12796 0.198204 N
O1 0.857132 0.569505 0.397237 O
O2 1.30535 0.980421 0.0789713 O
H1 0.699118 0.79433 0.308434 H
H2 0.829401 0.837261 0.130349 H
H3 1.00191 1.31889 0.319255 H
H4 1.0249 1.36193 0.11225 H
H5 1.29151 1.36007 0.0898783 H
H6 1.35453 1.54491 0.249773 H
H7 1.21031 0.844966 0.428221 H
H8 1.43068 1.24147 0.398686 H
H9 1.65662 1.21277 0.286282 H
H10 1.64258 1.12809 0.101969 H
